data_4082637
loop_
_publ_author_name
'Arnold, Thomas'
'Braunschweig, Holger'
'Damme, Alexander'
'Krummenacher, Ivo'
'Radacki, Krzysztof'

_publ_section_title
;
 Synthesis and Structure of Group IV Distanna[2]metallocenophanes
;
_journal_issue 1
_journal_name_full Organometallics
_journal_page_first 254
_journal_paper_doi 10.1021/om400993g
_journal_volume 33
_journal_year 2014
_chemical_formula_moiety 'C26 H46 Sn2'
_chemical_formula_sum 'C26 H46 Sn2'
_chemical_formula_weight 596.01
_chemical_name_common
;
?
;
_chemical_name_systematic
; 
?
;
_space_group_IT_number 2
_symmetry_cell_setting triclinic
_symmetry_space_group_name_Hall '-P 1'
_symmetry_space_group_name_H-M 'P -1'
_atom_sites_solution_hydrogens geom
_atom_sites_solution_primary direct
_atom_sites_solution_secondary difmap
_audit_creation_method SHELXL-97
_cell_angle_alpha 95.114(2)
_cell_angle_beta 102.769(2)
_cell_angle_gamma 112.225(2)
_cell_formula_units_Z 2
_cell_length_a 9.5002(14)
_cell_length_b 10.9510(16)
_cell_length_c 14.875(2)
_cell_measurement_reflns_used 7023
_cell_measurement_temperature 172(2)
_cell_measurement_theta_max 28.35
_cell_measurement_theta_min 2.26
_cell_volume 1371.3(3)
_computing_cell_refinement 'Saint-NT v. 7.23'
_computing_data_collection 'Smart-NT v. 5.63'
_computing_data_reduction 'Saint-NT v. 7.23'
_computing_molecular_graphics 'XP in ShelxTL-97'
_computing_publication_material 'XP in ShelxTL-97'
_computing_structure_refinement 'SHELXL-97 (Sheldrick, 1997)'
_computing_structure_solution 'SHELXS-97 (Sheldrick, 1990)'
_diffrn_ambient_temperature 172(2)
_diffrn_measured_fraction_theta_full 1.000
_diffrn_measured_fraction_theta_max 0.996
_diffrn_measurement_method 'phi and omega scans'
_diffrn_radiation_monochromator
'graphite''CCD area detector''phi and omega scans'_diffrn_measurement_device_type   'CCD area detector'
_diffrn_radiation_source 'sealed tube'
_diffrn_radiation_type MoK\a
_diffrn_radiation_wavelength 0.71073
_diffrn_reflns_av_R_equivalents 0.0259
_diffrn_reflns_av_sigmaI/netI 0.0175
_diffrn_reflns_limit_h_max 12
_diffrn_reflns_limit_h_min -12
_diffrn_reflns_limit_k_max 14
_diffrn_reflns_limit_k_min -14
_diffrn_reflns_limit_l_max 19
_diffrn_reflns_limit_l_min -19
_diffrn_reflns_number 37333
_diffrn_reflns_theta_full 26.00
_diffrn_reflns_theta_max 28.43
_diffrn_reflns_theta_min 2.05
_exptl_absorpt_coefficient_mu 1.830
_exptl_absorpt_correction_T_max 0.746
_exptl_absorpt_correction_T_min 0.4668468
_exptl_absorpt_correction_type multi-scan
_exptl_absorpt_process_details 'SadAbs-2008/1 (Bruker, 2008)'
_exptl_crystal_colour colourless
_exptl_crystal_density_diffrn 1.443
_exptl_crystal_density_method 'not measured'
_exptl_crystal_description block
_exptl_crystal_F_000 604
_exptl_crystal_size_max 0.35
_exptl_crystal_size_mid 0.2
_exptl_crystal_size_min 0.16
_refine_diff_density_max 0.570
_refine_diff_density_min -0.519
_refine_diff_density_rms 0.064
_refine_ls_extinction_method none
_refine_ls_goodness_of_fit_ref 1.063
_refine_ls_hydrogen_treatment constr
_refine_ls_matrix_type full
_refine_ls_number_parameters 265
_refine_ls_number_reflns 6892
_refine_ls_number_restraints 0
_refine_ls_restrained_S_all 1.063
_refine_ls_R_factor_all 0.0224
_refine_ls_R_factor_gt 0.0187
_refine_ls_shift/su_max 0.002
_refine_ls_shift/su_mean 0.000
_refine_ls_structure_factor_coef Fsqd
_refine_ls_weighting_details 'calc w=1/[\s^2^(Fo^2^)+(0.0231P)^2^+0.4321P] where P=(Fo^2^+2Fc^2^)/3'
_refine_ls_weighting_scheme calc
_refine_ls_wR_factor_gt 0.0456
_refine_ls_wR_factor_ref 0.0477
_reflns_number_gt 6239
_reflns_number_total 6892
_reflns_threshold_expression >2sigma(I)
_cod_data_source_file om400993g_si_001.cif
_cod_data_source_block 1
_cod_original_cell_volume 1371.4(3)
_cod_database_code 4082637

loop_
_symmetry_equiv_pos_as_xyz
'x, y, z'
'-x, -y, -z'

loop_
_atom_site_label
_atom_site_type_symbol
_atom_site_fract_x
_atom_site_fract_y
_atom_site_fract_z
_atom_site_U_iso_or_equiv
_atom_site_adp_type
_atom_site_occupancy
_atom_site_symmetry_multiplicity
_atom_site_calc_flag
_atom_site_refinement_flags
C1 C 0.5584(2) 0.44452(17) 0.40764(12) 0.0288(4) Uani 1 1 d .
H1A H 0.4644 0.4349 0.4309 0.035 Uiso 1 1 calc R
C2 C 0.6579(3) 0.3920(2) 0.46765(13) 0.0398(4) Uani 1 1 d .
H2A H 0.6244 0.3024 0.4783 0.048 Uiso 1 1 calc R
C3 C 0.8031(3) 0.4894(3) 0.50509(15) 0.0539(6) Uani 1 1 d .
H3A H 0.8899 0.4796 0.5449 0.065 Uiso 1 1 calc R
C4 C 0.8058(3) 0.6112(3) 0.47497(16) 0.0558(7) Uani 1 1 d .
H4A H 0.8950 0.6952 0.4917 0.067 Uiso 1 1 calc R
C5 C 0.6622(3) 0.5879(2) 0.41940(14) 0.0420(5) Uani 1 1 d .
H5A H 0.6327 0.6529 0.3922 0.050 Uiso 1 1 calc R
C6 C 0.3657(2) 0.01552(18) 0.39119(12) 0.0305(4) Uani 1 1 d .
H6A H 0.4630 0.0461 0.4451 0.037 Uiso 1 1 calc R
C7 C 0.2739(3) -0.1307(2) 0.37583(14) 0.0396(5) Uani 1 1 d .
H7A H 0.3126 -0.1972 0.3646 0.048 Uiso 1 1 calc R
C8 C 0.1263(3) -0.1546(2) 0.38035(16) 0.0525(6) Uani 1 1 d .
H8A H 0.0426 -0.2410 0.3703 0.063 Uiso 1 1 calc R
C9 C 0.1152(3) -0.0295(3) 0.40275(16) 0.0533(6) Uani 1 1 d .
H9A H 0.0232 -0.0195 0.4104 0.064 Uiso 1 1 calc R
C10 C 0.2558(3) 0.0717(2) 0.41132(14) 0.0405(5) Uani 1 1 d .
H10A H 0.2800 0.1647 0.4278 0.049 Uiso 1 1 calc R
C20 C 0.2589(2) 0.37103(18) 0.21107(13) 0.0315(4) Uani 1 1 d .
C21 C 0.1929(3) 0.3323(3) 0.10446(15) 0.0503(6) Uani 1 1 d .
H21A H 0.0935 0.3434 0.0857 0.076 Uiso 1 1 calc R
H21B H 0.1733 0.2384 0.0840 0.076 Uiso 1 1 calc R
H21C H 0.2694 0.3903 0.0753 0.076 Uiso 1 1 calc R
C22 C 0.1379(2) 0.2858(2) 0.25762(16) 0.0416(5) Uani 1 1 d .
H22A H 0.0380 0.2950 0.2349 0.062 Uiso 1 1 calc R
H22B H 0.1777 0.3164 0.3259 0.062 Uiso 1 1 calc R
H22C H 0.1201 0.1914 0.2419 0.062 Uiso 1 1 calc R
C23 C 0.2920(3) 0.5186(2) 0.24262(18) 0.0466(5) Uani 1 1 d .
H23A H 0.1930 0.5306 0.2248 0.070 Uiso 1 1 calc R
H23B H 0.3676 0.5753 0.2123 0.070 Uiso 1 1 calc R
H23C H 0.3364 0.5443 0.3110 0.070 Uiso 1 1 calc R
C24 C 0.6516(2) 0.44142(19) 0.17991(13) 0.0335(4) Uani 1 1 d .
C25 C 0.6028(3) 0.3544(3) 0.08253(16) 0.0526(6) Uani 1 1 d .
H25A H 0.6781 0.3981 0.0476 0.079 Uiso 1 1 calc R
H25B H 0.4966 0.3435 0.0484 0.079 Uiso 1 1 calc R
H25C H 0.6023 0.2661 0.0892 0.079 Uiso 1 1 calc R
C26 C 0.8163(2) 0.4593(2) 0.23419(17) 0.0476(5) Uani 1 1 d .
H26A H 0.8940 0.5113 0.2032 0.071 Uiso 1 1 calc R
H26B H 0.8191 0.3709 0.2358 0.071 Uiso 1 1 calc R
H26C H 0.8418 0.5071 0.2985 0.071 Uiso 1 1 calc R
C27 C 0.6535(3) 0.5798(2) 0.16852(18) 0.0493(6) Uani 1 1 d .
H27A H 0.7318 0.6238 0.1354 0.074 Uiso 1 1 calc R
H27B H 0.6814 0.6351 0.2306 0.074 Uiso 1 1 calc R
H27C H 0.5485 0.5689 0.1323 0.074 Uiso 1 1 calc R
C30 C 0.6457(2) 0.03234(18) 0.27822(13) 0.0305(4) Uani 1 1 d .
C31 C 0.6199(3) -0.1016(2) 0.31036(17) 0.0423(5) Uani 1 1 d .
H31A H 0.7169 -0.1167 0.3182 0.063 Uiso 1 1 calc R
H31B H 0.5331 -0.1747 0.2631 0.063 Uiso 1 1 calc R
H31C H 0.5934 -0.0990 0.3703 0.063 Uiso 1 1 calc R
C32 C 0.7782(2) 0.1442(2) 0.35502(14) 0.0376(4) Uani 1 1 d .
H32A H 0.8773 0.1331 0.3610 0.056 Uiso 1 1 calc R
H32B H 0.7512 0.1396 0.4149 0.056 Uiso 1 1 calc R
H32C H 0.7911 0.2317 0.3384 0.056 Uiso 1 1 calc R
C33 C 0.6925(3) 0.0304(2) 0.18644(15) 0.0437(5) Uani 1 1 d .
H33A H 0.7906 0.0168 0.1963 0.066 Uiso 1 1 calc R
H33B H 0.7090 0.1162 0.1660 0.066 Uiso 1 1 calc R
H33C H 0.6081 -0.0430 0.1381 0.066 Uiso 1 1 calc R
C34 C 0.2377(2) -0.07024(18) 0.13368(12) 0.0306(4) Uani 1 1 d .
C35 C 0.0776(2) -0.0754(2) 0.14017(14) 0.0415(5) Uani 1 1 d .
H35A H -0.0060 -0.1403 0.0868 0.062 Uiso 1 1 calc R
H35B H 0.0771 0.0138 0.1390 0.062 Uiso 1 1 calc R
H35C H 0.0589 -0.1029 0.1989 0.062 Uiso 1 1 calc R
C36 C 0.2721(3) -0.0173(2) 0.04567(13) 0.0450(5) Uani 1 1 d .
H36A H 0.1867 -0.0748 -0.0098 0.068 Uiso 1 1 calc R
H36B H 0.3726 -0.0180 0.0398 0.068 Uiso 1 1 calc R
H36C H 0.2792 0.0748 0.0506 0.068 Uiso 1 1 calc R
C37 C 0.2335(3) -0.2118(2) 0.12739(16) 0.0483(5) Uani 1 1 d .
H37A H 0.1503 -0.2712 0.0717 0.072 Uiso 1 1 calc R
H37B H 0.2116 -0.2461 0.1837 0.072 Uiso 1 1 calc R
H37C H 0.3360 -0.2088 0.1227 0.072 Uiso 1 1 calc R
Sn1 Sn 0.479663(12) 0.341050(10) 0.257727(7) 0.02245(4) Uani 1 1 d .
Sn2 Sn 0.426467(13) 0.067077(11) 0.258254(7) 0.02258(4) Uani 1 1 d .

loop_
_atom_site_aniso_label
_atom_site_aniso_U_11
_atom_site_aniso_U_22
_atom_site_aniso_U_33
_atom_site_aniso_U_23
_atom_site_aniso_U_13
_atom_site_aniso_U_12
C1 0.0303(9) 0.0269(8) 0.0269(8) 0.0004(7) 0.0080(7) 0.0100(7)
C2 0.0501(12) 0.0437(11) 0.0267(9) 0.0012(8) 0.0052(8) 0.0246(10)
C3 0.0379(11) 0.0859(19) 0.0337(11) -0.0073(11) 0.0010(9) 0.0298(12)
C4 0.0390(12) 0.0576(15) 0.0415(12) -0.0126(11) 0.0149(10) -0.0086(10)
C5 0.0557(13) 0.0282(10) 0.0343(10) -0.0014(8) 0.0154(9) 0.0086(9)
C6 0.0366(9) 0.0323(9) 0.0237(8) 0.0101(7) 0.0082(7) 0.0142(8)
C7 0.0559(13) 0.0317(10) 0.0330(10) 0.0150(8) 0.0169(9) 0.0153(9)
C8 0.0505(13) 0.0494(13) 0.0406(12) 0.0130(10) 0.0151(10) 0.0000(11)
C9 0.0436(12) 0.0841(19) 0.0434(12) 0.0242(12) 0.0219(10) 0.0302(13)
C10 0.0539(12) 0.0456(12) 0.0328(10) 0.0134(9) 0.0179(9) 0.0274(10)
C20 0.0287(9) 0.0277(9) 0.0375(10) 0.0069(7) 0.0038(7) 0.0138(7)
C21 0.0464(12) 0.0587(14) 0.0411(12) 0.0105(10) -0.0044(10) 0.0252(11)
C22 0.0305(9) 0.0379(11) 0.0583(13) 0.0103(9) 0.0126(9) 0.0157(8)
C23 0.0413(11) 0.0308(10) 0.0721(16) 0.0131(10) 0.0111(11) 0.0213(9)
C24 0.0383(10) 0.0320(9) 0.0363(10) 0.0134(8) 0.0175(8) 0.0157(8)
C25 0.0687(16) 0.0542(14) 0.0392(12) 0.0121(10) 0.0284(11) 0.0217(12)
C26 0.0378(11) 0.0509(13) 0.0601(14) 0.0191(11) 0.0236(10) 0.0172(10)
C27 0.0586(14) 0.0387(12) 0.0648(15) 0.0294(11) 0.0328(12) 0.0220(10)
C30 0.0307(9) 0.0290(9) 0.0339(9) 0.0055(7) 0.0081(7) 0.0152(7)
C31 0.0415(11) 0.0329(10) 0.0561(13) 0.0119(9) 0.0080(10) 0.0214(9)
C32 0.0318(9) 0.0376(10) 0.0393(10) 0.0046(8) 0.0027(8) 0.0143(8)
C33 0.0417(11) 0.0522(13) 0.0418(11) 0.0035(9) 0.0153(9) 0.0231(10)
C34 0.0365(9) 0.0265(9) 0.0234(8) 0.0006(7) 0.0023(7) 0.0115(7)
C35 0.0344(10) 0.0442(11) 0.0339(10) -0.0004(8) -0.0003(8) 0.0102(9)
C36 0.0507(12) 0.0529(13) 0.0240(9) 0.0043(9) 0.0046(9) 0.0170(10)
C37 0.0596(14) 0.0293(10) 0.0432(12) -0.0068(9) -0.0030(10) 0.0171(10)
Sn1 0.02397(6) 0.02080(6) 0.02248(6) 0.00481(4) 0.00560(4) 0.00936(4)
Sn2 0.02569(6) 0.02072(6) 0.02038(6) 0.00400(4) 0.00418(4) 0.00968(4)

loop_
_atom_type_symbol
_atom_type_description
_atom_type_scat_dispersion_real
_atom_type_scat_dispersion_imag
_atom_type_scat_source
C C 0.0033 0.0016 'International Tables Vol C Tables 4.2.6.8 and 6.1.1.4'
H H 0.0000 0.0000 'International Tables Vol C Tables 4.2.6.8 and 6.1.1.4'
Sn Sn -0.6537 1.4246 'International Tables Vol C Tables 4.2.6.8 and 6.1.1.4'

loop_
_geom_angle_atom_site_label_1
_geom_angle_atom_site_label_2
_geom_angle_atom_site_label_3
_geom_angle
C2 C1 C5 103.59(17)
C2 C1 Sn1 111.76(12)
C5 C1 Sn1 111.29(12)
C2 C1 H1A 110.0
C5 C1 H1A 110.0
Sn1 C1 H1A 110.0
C3 C2 C1 109.7(2)
C3 C2 H2A 125.1
C1 C2 H2A 125.1
C2 C3 C4 108.5(2)
C2 C3 H3A 125.7
C4 C3 H3A 125.7
C5 C4 C3 109.4(2)
C5 C4 H4A 125.3
C3 C4 H4A 125.3
C4 C5 C1 108.7(2)
C4 C5 H5A 125.7
C1 C5 H5A 125.7
C10 C6 C7 103.75(17)
C10 C6 Sn2 110.68(12)
C7 C6 Sn2 108.42(12)
C10 C6 H6A 111.2
C7 C6 H6A 111.2
Sn2 C6 H6A 111.2
C8 C7 C6 108.8(2)
C8 C7 H7A 125.6
C6 C7 H7A 125.6
C7 C8 C9 109.2(2)
C7 C8 H8A 125.4
C9 C8 H8A 125.4
C10 C9 C8 109.1(2)
C10 C9 H9A 125.5
C8 C9 H9A 125.5
C9 C10 C6 109.0(2)
C9 C10 H10A 125.5
C6 C10 H10A 125.5
C21 C20 C22 110.09(17)
C21 C20 C23 109.28(17)
C22 C20 C23 107.93(17)
C21 C20 Sn1 110.94(13)
C22 C20 Sn1 108.89(12)
C23 C20 Sn1 109.65(13)
C20 C21 H21A 109.5
C20 C21 H21B 109.5
H21A C21 H21B 109.5
C20 C21 H21C 109.5
H21A C21 H21C 109.5
H21B C21 H21C 109.5
C20 C22 H22A 109.5
C20 C22 H22B 109.5
H22A C22 H22B 109.5
C20 C22 H22C 109.5
H22A C22 H22C 109.5
H22B C22 H22C 109.5
C20 C23 H23A 109.5
C20 C23 H23B 109.5
H23A C23 H23B 109.5
C20 C23 H23C 109.5
H23A C23 H23C 109.5
H23B C23 H23C 109.5
C26 C24 C25 110.25(18)
C26 C24 C27 109.01(18)
C25 C24 C27 109.00(18)
C26 C24 Sn1 109.27(13)
C25 C24 Sn1 108.91(14)
C27 C24 Sn1 110.40(13)
C24 C25 H25A 109.5
C24 C25 H25B 109.5
H25A C25 H25B 109.5
C24 C25 H25C 109.5
H25A C25 H25C 109.5
H25B C25 H25C 109.5
C24 C26 H26A 109.5
C24 C26 H26B 109.5
H26A C26 H26B 109.5
C24 C26 H26C 109.5
H26A C26 H26C 109.5
H26B C26 H26C 109.5
C24 C27 H27A 109.5
C24 C27 H27B 109.5
H27A C27 H27B 109.5
C24 C27 H27C 109.5
H27A C27 H27C 109.5
H27B C27 H27C 109.5
C33 C30 C32 110.10(16)
C33 C30 C31 109.60(17)
C32 C30 C31 107.93(16)
C33 C30 Sn2 110.09(13)
C32 C30 Sn2 109.09(12)
C31 C30 Sn2 110.00(12)
C30 C31 H31A 109.5
C30 C31 H31B 109.5
H31A C31 H31B 109.5
C30 C31 H31C 109.5
H31A C31 H31C 109.5
H31B C31 H31C 109.5
C30 C32 H32A 109.5
C30 C32 H32B 109.5
H32A C32 H32B 109.5
C30 C32 H32C 109.5
H32A C32 H32C 109.5
H32B C32 H32C 109.5
C30 C33 H33A 109.5
C30 C33 H33B 109.5
H33A C33 H33B 109.5
C30 C33 H33C 109.5
H33A C33 H33C 109.5
H33B C33 H33C 109.5
C35 C34 C36 109.42(17)
C35 C34 C37 109.33(17)
C36 C34 C37 109.19(17)
C35 C34 Sn2 109.88(12)
C36 C34 Sn2 108.63(13)
C37 C34 Sn2 110.36(13)
C34 C35 H35A 109.5
C34 C35 H35B 109.5
H35A C35 H35B 109.5
C34 C35 H35C 109.5
H35A C35 H35C 109.5
H35B C35 H35C 109.5
C34 C36 H36A 109.5
C34 C36 H36B 109.5
H36A C36 H36B 109.5
C34 C36 H36C 109.5
H36A C36 H36C 109.5
H36B C36 H36C 109.5
C34 C37 H37A 109.5
C34 C37 H37B 109.5
H37A C37 H37B 109.5
C34 C37 H37C 109.5
H37A C37 H37C 109.5
H37B C37 H37C 109.5
C20 Sn1 C24 111.20(7)
C20 Sn1 C1 99.14(7)
C24 Sn1 C1 111.80(7)
C20 Sn1 Sn2 113.42(5)
C24 Sn1 Sn2 113.41(5)
C1 Sn1 Sn2 106.92(5)
C34 Sn2 C30 112.00(7)
C34 Sn2 C6 110.92(7)
C30 Sn2 C6 99.61(7)
C34 Sn2 Sn1 112.18(5)
C30 Sn2 Sn1 113.23(5)
C6 Sn2 Sn1 108.16(5)

loop_
_geom_bond_atom_site_label_1
_geom_bond_atom_site_label_2
_geom_bond_distance
C1 C2 1.467(3)
C1 C5 1.473(3)
C1 Sn1 2.2333(17)
C1 H1A 1.0000
C2 C3 1.339(3)
C2 H2A 0.9500
C3 C4 1.438(4)
C3 H3A 0.9500
C4 C5 1.345(3)
C4 H4A 0.9500
C5 H5A 0.9500
C6 C10 1.466(3)
C6 C7 1.472(3)
C6 Sn2 2.2406(17)
C6 H6A 1.0000
C7 C8 1.344(3)
C7 H7A 0.9500
C8 C9 1.429(4)
C8 H8A 0.9500
C9 C10 1.345(3)
C9 H9A 0.9500
C10 H10A 0.9500
C20 C21 1.526(3)
C20 C22 1.526(3)
C20 C23 1.531(3)
C20 Sn1 2.2150(18)
C21 H21A 0.9800
C21 H21B 0.9800
C21 H21C 0.9800
C22 H22A 0.9800
C22 H22B 0.9800
C22 H22C 0.9800
C23 H23A 0.9800
C23 H23B 0.9800
C23 H23C 0.9800
C24 C26 1.523(3)
C24 C25 1.531(3)
C24 C27 1.534(3)
C24 Sn1 2.2185(18)
C25 H25A 0.9800
C25 H25B 0.9800
C25 H25C 0.9800
C26 H26A 0.9800
C26 H26B 0.9800
C26 H26C 0.9800
C27 H27A 0.9800
C27 H27B 0.9800
C27 H27C 0.9800
C30 C33 1.527(3)
C30 C32 1.530(3)
C30 C31 1.531(3)
C30 Sn2 2.2174(18)
C31 H31A 0.9800
C31 H31B 0.9800
C31 H31C 0.9800
C32 H32A 0.9800
C32 H32B 0.9800
C32 H32C 0.9800
C33 H33A 0.9800
C33 H33B 0.9800
C33 H33C 0.9800
C34 C35 1.525(3)
C34 C36 1.529(3)
C34 C37 1.530(3)
C34 Sn2 2.2150(17)
C35 H35A 0.9800
C35 H35B 0.9800
C35 H35C 0.9800
C36 H36A 0.9800
C36 H36B 0.9800
C36 H36C 0.9800
C37 H37A 0.9800
C37 H37B 0.9800
C37 H37C 0.9800
Sn1 Sn2 2.8489(5)

loop_
_geom_torsion_atom_site_label_1
_geom_torsion_atom_site_label_2
_geom_torsion_atom_site_label_3
_geom_torsion_atom_site_label_4
_geom_torsion
C5 C1 C2 C3 -3.2(2)
Sn1 C1 C2 C3 116.72(16)
C1 C2 C3 C4 2.0(2)
C2 C3 C4 C5 0.1(3)
C3 C4 C5 C1 -2.1(2)
C2 C1 C5 C4 3.2(2)
Sn1 C1 C5 C4 -117.03(16)
C10 C6 C7 C8 3.7(2)
Sn2 C6 C7 C8 -113.97(16)
C6 C7 C8 C9 -2.7(2)
C7 C8 C9 C10 0.5(3)
C8 C9 C10 C6 2.0(2)
C7 C6 C10 C9 -3.4(2)
Sn2 C6 C10 C9 112.68(16)
C21 C20 Sn1 C24 51.65(16)
C22 C20 Sn1 C24 172.96(13)
C23 C20 Sn1 C24 -69.16(16)
C21 C20 Sn1 C1 169.42(14)
C22 C20 Sn1 C1 -69.27(14)
C23 C20 Sn1 C1 48.61(15)
C21 C20 Sn1 Sn2 -77.58(14)
C22 C20 Sn1 Sn2 43.74(14)
C23 C20 Sn1 Sn2 161.62(13)
C26 C24 Sn1 C20 161.22(14)
C25 C24 Sn1 C20 -78.29(16)
C27 C24 Sn1 C20 41.34(17)
C26 C24 Sn1 C1 51.43(16)
C25 C24 Sn1 C1 171.91(14)
C27 C24 Sn1 C1 -68.45(16)
C26 C24 Sn1 Sn2 -69.55(15)
C25 C24 Sn1 Sn2 50.93(15)
C27 C24 Sn1 Sn2 170.57(13)
C2 C1 Sn1 C20 153.96(14)
C5 C1 Sn1 C20 -90.76(15)
C2 C1 Sn1 C24 -88.73(15)
C5 C1 Sn1 C24 26.56(16)
C2 C1 Sn1 Sn2 35.95(14)
C5 C1 Sn1 Sn2 151.23(13)
C35 C34 Sn2 C30 161.76(13)
C36 C34 Sn2 C30 -78.57(15)
C37 C34 Sn2 C30 41.12(16)
C35 C34 Sn2 C6 51.44(15)
C36 C34 Sn2 C6 171.11(13)
C37 C34 Sn2 C6 -69.20(16)
C35 C34 Sn2 Sn1 -69.63(14)
C36 C34 Sn2 Sn1 50.04(14)
C37 C34 Sn2 Sn1 169.73(13)
C33 C30 Sn2 C34 50.03(15)
C32 C30 Sn2 C34 170.94(12)
C31 C30 Sn2 C34 -70.85(15)
C33 C30 Sn2 C6 167.36(13)
C32 C30 Sn2 C6 -71.73(14)
C31 C30 Sn2 C6 46.48(14)
C33 C30 Sn2 Sn1 -78.02(14)
C32 C30 Sn2 Sn1 42.89(14)
C31 C30 Sn2 Sn1 161.10(12)
C10 C6 Sn2 C34 -80.71(15)
C7 C6 Sn2 C34 32.47(15)
C10 C6 Sn2 C30 161.16(14)
C7 C6 Sn2 C30 -85.66(14)
C10 C6 Sn2 Sn1 42.70(15)
C7 C6 Sn2 Sn1 155.88(12)
C20 Sn1 Sn2 C34 40.98(8)
C24 Sn1 Sn2 C34 -87.11(8)
C1 Sn1 Sn2 C34 149.20(7)
C20 Sn1 Sn2 C30 168.94(7)
C24 Sn1 Sn2 C30 40.85(8)
C1 Sn1 Sn2 C30 -82.84(7)
C20 Sn1 Sn2 C6 -81.67(8)
C24 Sn1 Sn2 C6 150.24(8)
C1 Sn1 Sn2 C6 26.55(7)
